data_7004856
loop_
_publ_author_name
'Suzuki, Takayoshi'
'Fujiiwara, Katsuhiro'
'Takagi, Hideo D.'
'Kashiwabara, Kazuo'

_publ_section_title
;
 Preparation and characterization of mixed-ligand cobalt(III) complexes
 containing (3-aminopropyl)dimethylphosphine (pdmp). Conformation of
 the six-membered pdmp chelate ring.
;
_journal_issue 3
_journal_name_full 'Dalton transactions (Cambridge, England : 2003)'
_journal_page_first 308
_journal_page_last 319
_journal_paper_doi 10.1039/b612025c
_journal_year 2007
_chemical_formula_moiety 'C9 H30 Co N5 P 3+, 2(Cl 1-), F6 P 1-'
_chemical_formula_sum 'C9 H30 Cl2 Co F6 N5 P2'
_chemical_formula_weight 514.15
_chemical_name_common
;
Bis(1,2-diaminoethane)((3-
aminopropyl)dimethylphosphine)cobalt(iii) Dichloride Hexafluorophosphate
;
_chemical_name_systematic
;
Bis(1,2-diaminoethane)((3-aminopropyl)dimethylphosphine)cobalt(III)
Dichloride Hexafluorophosphate
;
_space_group_IT_number 2
_symmetry_cell_setting triclinic
_symmetry_space_group_name_Hall '-P 1'
_symmetry_space_group_name_H-M 'P -1'
_atom_sites_solution_hydrogens geom
_atom_sites_solution_primary direct
_atom_sites_solution_secondary difmap
_audit_creation_method SHELXL-97
_cell_angle_alpha 107.309(19)
_cell_angle_beta 96.862(17)
_cell_angle_gamma 88.801(16)
_cell_formula_units_Z 2
_cell_length_a 10.6831(13)
_cell_length_b 12.793(3)
_cell_length_c 7.807(2)
_cell_measurement_reflns_used 25
_cell_measurement_temperature 296(2)
_cell_measurement_theta_max 15.0
_cell_measurement_theta_min 14.7
_cell_volume 1011.2(4)
_computing_cell_refinement 'MSC/AFC Diffractometer Control'
_computing_data_collection 'MSC/AFC Diffractometer Control'
_computing_data_reduction 'CrystalStructure 3.7.0'
_computing_molecular_graphics 'ORTEP3 for win'
_computing_publication_material SHELXL-97
_computing_structure_refinement SHELXL-97
_computing_structure_solution SIR92
_diffrn_ambient_temperature 296(2)
_diffrn_measured_fraction_theta_full 0.998
_diffrn_measured_fraction_theta_max 0.998
_diffrn_measurement_device_type 'Rigaku AFC5R'
_diffrn_measurement_method \w-2\q
_diffrn_radiation_monochromator graphite
_diffrn_radiation_source 'rotating anode'
_diffrn_radiation_type 'Mo K\a'
_diffrn_radiation_wavelength 0.71069
_diffrn_reflns_av_R_equivalents 0.0145
_diffrn_reflns_av_sigmaI/netI 0.0308
_diffrn_reflns_limit_h_max 0
_diffrn_reflns_limit_h_min -15
_diffrn_reflns_limit_k_max 17
_diffrn_reflns_limit_k_min -17
_diffrn_reflns_limit_l_max 10
_diffrn_reflns_limit_l_min -10
_diffrn_reflns_number 6151
_diffrn_reflns_theta_full 30.00
_diffrn_reflns_theta_max 30.00
_diffrn_reflns_theta_min 2.52
_diffrn_standards_decay_% 0.00
_diffrn_standards_interval_count 150
_diffrn_standards_number 3
_exptl_absorpt_coefficient_mu 1.328
_exptl_absorpt_correction_T_max 0.8787
_exptl_absorpt_correction_T_min 0.6914
_exptl_absorpt_correction_type psi-scan
_exptl_absorpt_process_details '(North, Phillips & Mathews, 1968)'
_exptl_crystal_colour orange
_exptl_crystal_density_diffrn 1.688
_exptl_crystal_density_method 'not measured'
_exptl_crystal_description prism
_exptl_crystal_F_000 528
_exptl_crystal_size_max 0.40
_exptl_crystal_size_mid 0.20
_exptl_crystal_size_min 0.14
_refine_diff_density_max 1.186
_refine_diff_density_min -0.872
_refine_diff_density_rms 0.098
_refine_ls_extinction_method none
_refine_ls_goodness_of_fit_ref 1.036
_refine_ls_hydrogen_treatment constr
_refine_ls_matrix_type full
_refine_ls_number_parameters 227
_refine_ls_number_reflns 5862
_refine_ls_number_restraints 0
_refine_ls_restrained_S_all 1.036
_refine_ls_R_factor_all 0.0634
_refine_ls_R_factor_gt 0.0434
_refine_ls_shift/su_max 0.000
_refine_ls_shift/su_mean 0.000
_refine_ls_structure_factor_coef Fsqd
_refine_ls_weighting_details 'calc w=1/[\s^2^(Fo^2^)+(0.0727P)^2^+1.2083P] where P=(Fo^2^+2Fc^2^)/3'
_refine_ls_weighting_scheme calc
_refine_ls_wR_factor_gt 0.1241
_refine_ls_wR_factor_ref 0.1350
_reflns_number_gt 4603
_reflns_number_total 5862
_reflns_threshold_expression 'I > 2\s(I)'
_cod_data_source_file b612025c.txt
_cod_data_source_block pdmpen2
_cod_original_cell_volume 1011.3(4)
_cod_database_code 7004856

loop_
_symmetry_equiv_pos_as_xyz
'x, y, z'
'-x, -y, -z'

loop_
_atom_site_label
_atom_site_type_symbol
_atom_site_fract_x
_atom_site_fract_y
_atom_site_fract_z
_atom_site_U_iso_or_equiv
_atom_site_adp_type
_atom_site_occupancy
_atom_site_symmetry_multiplicity
_atom_site_calc_flag
_atom_site_refinement_flags
_atom_site_disorder_assembly
_atom_site_disorder_group
Co1 Co 0.27423(3) 0.15610(3) 0.28980(4) 0.01941(10) Uani 1 1 d . . .
Cl1 Cl -0.09137(7) 0.01596(7) 0.26757(10) 0.03707(17) Uani 1 1 d . . .
Cl2 Cl 0.42492(6) 0.09971(6) 0.77887(9) 0.03172(15) Uani 1 1 d . . .
P1 P 0.21276(7) 0.29489(6) 0.51491(9) 0.02782(15) Uani 1 1 d . . .
P2 P 0.27375(11) 0.59033(8) 0.18908(14) 0.0476(2) Uani 1 1 d . . .
F1 F 0.3584(4) 0.6971(3) 0.2831(5) 0.0948(11) Uani 1 1 d . . .
F2 F 0.2186(6) 0.6317(5) 0.0350(9) 0.192(3) Uani 1 1 d . . .
F3 F 0.1731(5) 0.6301(6) 0.3043(10) 0.215(4) Uani 1 1 d . . .
F4 F 0.3866(5) 0.5496(5) 0.0766(7) 0.174(3) Uani 1 1 d . . .
F5 F 0.3424(5) 0.5418(4) 0.3401(7) 0.147(2) Uani 1 1 d . . .
F6 F 0.2035(5) 0.4780(3) 0.0969(6) 0.1318(18) Uani 1 1 d . . .
N1 N 0.1067(2) 0.15484(18) 0.1467(3) 0.0246(4) Uani 1 1 d . . .
H1A H 0.1132 0.1093 0.0354 0.029 Uiso 1 1 calc R . .
H1B H 0.0524 0.1225 0.1956 0.029 Uiso 1 1 calc R . .
N2 N 0.3125(2) 0.01717(18) 0.0952(3) 0.0244(4) Uani 1 1 d . . .
H2A H 0.2896 0.0251 -0.0149 0.029 Uiso 1 1 calc R . .
H2B H 0.3958 0.0041 0.1059 0.029 Uiso 1 1 calc R . .
N3 N 0.2158(2) 0.05202(19) 0.4073(3) 0.0251(4) Uani 1 1 d . . .
H3A H 0.2501 0.0711 0.5235 0.030 Uiso 1 1 calc R . .
H3B H 0.1315 0.0559 0.4055 0.030 Uiso 1 1 calc R . .
N4 N 0.4505(2) 0.1541(2) 0.4045(3) 0.0276(4) Uani 1 1 d . . .
H4A H 0.4576 0.1975 0.5196 0.033 Uiso 1 1 calc R . .
H4B H 0.4704 0.0856 0.4054 0.033 Uiso 1 1 calc R . .
N5 N 0.3468(2) 0.25304(19) 0.1674(3) 0.0281(5) Uani 1 1 d . . .
H5A H 0.3458 0.2172 0.0490 0.034 Uiso 1 1 calc R . .
H5B H 0.2988 0.3128 0.1777 0.034 Uiso 1 1 calc R . .
C1 C 0.1219(4) 0.2539(3) 0.6656(5) 0.0510(9) Uani 1 1 d . . .
H1C H 0.1703 0.2047 0.7182 0.061 Uiso 1 1 calc R . .
H1D H 0.0454 0.2178 0.5992 0.061 Uiso 1 1 calc R . .
H1E H 0.1017 0.3174 0.7596 0.061 Uiso 1 1 calc R . .
C2 C 0.3337(4) 0.3850(4) 0.6658(6) 0.0603(12) Uani 1 1 d . . .
H2C H 0.3943 0.3425 0.7164 0.072 Uiso 1 1 calc R . .
H2D H 0.2959 0.4365 0.7613 0.072 Uiso 1 1 calc R . .
H2E H 0.3751 0.4237 0.5998 0.072 Uiso 1 1 calc R . .
C3 C 0.1068(4) 0.3851(3) 0.4315(5) 0.0452(8) Uani 1 1 d . . .
H3C H 0.0718 0.4355 0.5331 0.054 Uiso 1 1 calc R . .
H3D H 0.1549 0.4281 0.3780 0.054 Uiso 1 1 calc R . .
C4 C -0.0018(4) 0.3271(3) 0.2916(5) 0.0483(9) Uani 1 1 d . . .
H4C H -0.0497 0.2832 0.3437 0.058 Uiso 1 1 calc R . .
H4D H -0.0577 0.3816 0.2622 0.058 Uiso 1 1 calc R . .
C5 C 0.0432(3) 0.2544(2) 0.1204(4) 0.0343(6) Uani 1 1 d . . .
H5C H -0.0283 0.2324 0.0278 0.041 Uiso 1 1 calc R . .
H5D H 0.1016 0.2956 0.0782 0.041 Uiso 1 1 calc R . .
C6 C 0.2415(3) -0.0756(2) 0.1165(4) 0.0297(5) Uani 1 1 d . . .
H6A H 0.2777 -0.1447 0.0541 0.036 Uiso 1 1 calc R . .
H6B H 0.1541 -0.0748 0.0663 0.036 Uiso 1 1 calc R . .
C7 C 0.2503(3) -0.0621(2) 0.3162(4) 0.0292(5) Uani 1 1 d . . .
H7A H 0.1932 -0.1132 0.3386 0.035 Uiso 1 1 calc R . .
H7B H 0.3355 -0.0763 0.3617 0.035 Uiso 1 1 calc R . .
C8 C 0.5389(3) 0.1935(3) 0.3021(4) 0.0342(6) Uani 1 1 d . . .
H8A H 0.5558 0.1348 0.1962 0.041 Uiso 1 1 calc R . .
H8B H 0.6181 0.2175 0.3775 0.041 Uiso 1 1 calc R . .
C9 C 0.4779(3) 0.2874(3) 0.2466(5) 0.0365(6) Uani 1 1 d . . .
H9A H 0.4781 0.3518 0.3507 0.044 Uiso 1 1 calc R . .
H9B H 0.5237 0.3049 0.1584 0.044 Uiso 1 1 calc R . .

loop_
_atom_site_aniso_label
_atom_site_aniso_U_11
_atom_site_aniso_U_22
_atom_site_aniso_U_33
_atom_site_aniso_U_23
_atom_site_aniso_U_13
_atom_site_aniso_U_12
Co1 0.02078(16) 0.02091(16) 0.01649(15) 0.00533(11) 0.00264(11) 0.00016(11)
Cl1 0.0331(3) 0.0515(4) 0.0285(3) 0.0152(3) 0.0008(3) -0.0109(3)
Cl2 0.0297(3) 0.0417(4) 0.0262(3) 0.0133(3) 0.0055(2) 0.0044(3)
P1 0.0316(3) 0.0274(3) 0.0219(3) 0.0030(2) 0.0050(2) 0.0038(3)
P2 0.0612(6) 0.0318(4) 0.0475(5) 0.0116(4) -0.0028(4) -0.0035(4)
F1 0.106(3) 0.0619(18) 0.099(2) 0.0088(17) -0.020(2) -0.0281(18)
F2 0.197(5) 0.196(5) 0.219(6) 0.171(5) -0.130(5) -0.093(4)
F3 0.106(4) 0.230(7) 0.239(7) -0.066(6) 0.100(5) 0.010(4)
F4 0.129(4) 0.200(6) 0.132(4) -0.061(4) 0.057(3) -0.038(4)
F5 0.171(5) 0.130(4) 0.158(4) 0.100(4) -0.064(4) -0.040(3)
F6 0.187(5) 0.093(3) 0.103(3) 0.023(2) -0.033(3) -0.091(3)
N1 0.0243(10) 0.0253(10) 0.0236(10) 0.0077(8) 0.0000(8) 0.0005(8)
N2 0.0277(10) 0.0252(10) 0.0204(9) 0.0064(8) 0.0050(8) 0.0023(8)
N3 0.0252(10) 0.0301(11) 0.0228(10) 0.0115(8) 0.0048(8) 0.0009(8)
N4 0.0243(10) 0.0326(12) 0.0256(10) 0.0091(9) 0.0006(8) -0.0004(9)
N5 0.0335(12) 0.0265(11) 0.0269(11) 0.0106(9) 0.0064(9) -0.0009(9)
C1 0.067(2) 0.049(2) 0.0462(19) 0.0191(16) 0.0338(18) 0.0195(18)
C2 0.050(2) 0.060(2) 0.045(2) -0.0208(18) 0.0010(17) -0.0060(18)
C3 0.065(2) 0.0280(14) 0.0378(16) 0.0062(12) -0.0004(15) 0.0143(14)
C4 0.0468(19) 0.0440(18) 0.0482(19) 0.0088(15) -0.0005(15) 0.0226(15)
C5 0.0366(15) 0.0304(14) 0.0353(14) 0.0128(11) -0.0060(12) 0.0031(11)
C6 0.0345(14) 0.0241(12) 0.0299(13) 0.0065(10) 0.0048(10) -0.0019(10)
C7 0.0333(13) 0.0257(12) 0.0332(13) 0.0146(10) 0.0072(11) 0.0018(10)
C8 0.0234(12) 0.0424(16) 0.0373(15) 0.0118(12) 0.0054(11) -0.0050(11)
C9 0.0352(15) 0.0354(15) 0.0405(16) 0.0125(12) 0.0054(12) -0.0099(12)

loop_
_atom_type_symbol
_atom_type_description
_atom_type_scat_dispersion_real
_atom_type_scat_dispersion_imag
_atom_type_scat_source
Co Co 0.3494 0.9721 'International Tables Vol C Tables 4.2.6.8 and 6.1.1.4'
Cl Cl 0.1484 0.1585 'International Tables Vol C Tables 4.2.6.8 and 6.1.1.4'
P P 0.1023 0.0942 'International Tables Vol C Tables 4.2.6.8 and 6.1.1.4'
F F 0.0171 0.0103 'International Tables Vol C Tables 4.2.6.8 and 6.1.1.4'
N N 0.0061 0.0033 'International Tables Vol C Tables 4.2.6.8 and 6.1.1.4'
C C 0.0033 0.0016 'International Tables Vol C Tables 4.2.6.8 and 6.1.1.4'
H H 0.0000 0.0000 'International Tables Vol C Tables 4.2.6.8 and 6.1.1.4'

loop_
_geom_angle_atom_site_label_1
_geom_angle_atom_site_label_2
_geom_angle_atom_site_label_3
_geom_angle
_geom_angle_site_symmetry_1
_geom_angle_site_symmetry_3
_geom_angle_publ_flag
N3 Co1 N4 92.20(10) . . ?
N3 Co1 N1 92.36(9) . . ?
N4 Co1 N1 173.01(9) . . ?
N3 Co1 N5 174.91(10) . . ?
N4 Co1 N5 83.98(10) . . ?
N1 Co1 N5 91.15(10) . . ?
N3 Co1 N2 83.52(9) . . ?
N4 Co1 N2 87.95(10) . . ?
N1 Co1 N2 87.29(9) . . ?
N5 Co1 N2 92.97(9) . . ?
N3 Co1 P1 89.13(7) . . ?
N4 Co1 P1 95.42(8) . . ?
N1 Co1 P1 89.95(7) . . ?
N5 Co1 P1 94.57(8) . . ?
N2 Co1 P1 172.03(7) . . ?
C3 P1 C1 102.52(19) . . ?
C3 P1 C2 104.5(2) . . ?
C1 P1 C2 103.7(2) . . ?
C3 P1 Co1 112.01(12) . . ?
C1 P1 Co1 114.68(13) . . ?
C2 P1 Co1 117.82(14) . . ?
F3 P2 F2 96.4(5) . . ?
F3 P2 F6 91.6(3) . . ?
F2 P2 F6 90.1(3) . . ?
F3 P2 F4 176.6(4) . . ?
F2 P2 F4 86.3(4) . . ?
F6 P2 F4 90.3(3) . . ?
F3 P2 F1 92.9(3) . . ?
F2 P2 F1 93.5(2) . . ?
F6 P2 F1 173.9(3) . . ?
F4 P2 F1 85.0(2) . . ?
F3 P2 F5 89.1(4) . . ?
F2 P2 F5 174.5(4) . . ?
F6 P2 F5 89.5(2) . . ?
F4 P2 F5 88.2(4) . . ?
F1 P2 F5 86.5(2) . . ?
C5 N1 Co1 124.17(18) . . ?
C5 N1 H1A 106.3 . . ?
Co1 N1 H1A 106.3 . . ?
C5 N1 H1B 106.3 . . ?
Co1 N1 H1B 106.3 . . ?
H1A N1 H1B 106.4 . . ?
C6 N2 Co1 108.74(16) . . ?
C6 N2 H2A 109.9 . . ?
Co1 N2 H2A 109.9 . . ?
C6 N2 H2B 109.9 . . ?
Co1 N2 H2B 109.9 . . ?
H2A N2 H2B 108.3 . . ?
C7 N3 Co1 111.92(16) . . ?
C7 N3 H3A 109.2 . . ?
Co1 N3 H3A 109.2 . . ?
C7 N3 H3B 109.2 . . ?
Co1 N3 H3B 109.2 . . ?
H3A N3 H3B 107.9 . . ?
C8 N4 Co1 109.86(17) . . ?
C8 N4 H4A 109.7 . . ?
Co1 N4 H4A 109.7 . . ?
C8 N4 H4B 109.7 . . ?
Co1 N4 H4B 109.7 . . ?
H4A N4 H4B 108.2 . . ?
C9 N5 Co1 111.48(18) . . ?
C9 N5 H5A 109.3 . . ?
Co1 N5 H5A 109.3 . . ?
C9 N5 H5B 109.3 . . ?
Co1 N5 H5B 109.3 . . ?
H5A N5 H5B 108.0 . . ?
P1 C1 H1C 109.5 . . ?
P1 C1 H1D 109.5 . . ?
H1C C1 H1D 109.5 . . ?
P1 C1 H1E 109.5 . . ?
H1C C1 H1E 109.5 . . ?
H1D C1 H1E 109.5 . . ?
P1 C2 H2C 109.5 . . ?
P1 C2 H2D 109.5 . . ?
H2C C2 H2D 109.5 . . ?
P1 C2 H2E 109.5 . . ?
H2C C2 H2E 109.5 . . ?
H2D C2 H2E 109.5 . . ?
C4 C3 P1 114.6(2) . . ?
C4 C3 H3C 108.6 . . ?
P1 C3 H3C 108.6 . . ?
C4 C3 H3D 108.6 . . ?
P1 C3 H3D 108.6 . . ?
H3C C3 H3D 107.6 . . ?
C5 C4 C3 112.6(3) . . ?
C5 C4 H4C 109.1 . . ?
C3 C4 H4C 109.1 . . ?
C5 C4 H4D 109.1 . . ?
C3 C4 H4D 109.1 . . ?
H4C C4 H4D 107.8 . . ?
N1 C5 C4 112.4(3) . . ?
N1 C5 H5C 109.1 . . ?
C4 C5 H5C 109.1 . . ?
N1 C5 H5D 109.1 . . ?
C4 C5 H5D 109.1 . . ?
H5C C5 H5D 107.8 . . ?
N2 C6 C7 107.1(2) . . ?
N2 C6 H6A 110.3 . . ?
C7 C6 H6A 110.3 . . ?
N2 C6 H6B 110.3 . . ?
C7 C6 H6B 110.3 . . ?
H6A C6 H6B 108.5 . . ?
N3 C7 C6 107.6(2) . . ?
N3 C7 H7A 110.2 . . ?
C6 C7 H7A 110.2 . . ?
N3 C7 H7B 110.2 . . ?
C6 C7 H7B 110.2 . . ?
H7A C7 H7B 108.5 . . ?
N4 C8 C9 107.9(2) . . ?
N4 C8 H8A 110.1 . . ?
C9 C8 H8A 110.1 . . ?
N4 C8 H8B 110.1 . . ?
C9 C8 H8B 110.1 . . ?
H8A C8 H8B 108.4 . . ?
N5 C9 C8 107.4(2) . . ?
N5 C9 H9A 110.2 . . ?
C8 C9 H9A 110.2 . . ?
N5 C9 H9B 110.2 . . ?
C8 C9 H9B 110.2 . . ?
H9A C9 H9B 108.5 . . ?

loop_
_geom_bond_atom_site_label_1
_geom_bond_atom_site_label_2
_geom_bond_distance
_geom_bond_site_symmetry_2
_geom_bond_publ_flag
Co1 N3 1.975(2) . ?
Co1 N4 1.989(2) . ?
Co1 N1 1.992(2) . ?
Co1 N5 1.994(2) . ?
Co1 N2 2.036(2) . ?
Co1 P1 2.2456(10) . ?
P1 C3 1.804(3) . ?
P1 C1 1.807(4) . ?
P1 C2 1.810(4) . ?
P2 F3 1.470(4) . ?
P2 F2 1.507(4) . ?
P2 F6 1.565(3) . ?
P2 F4 1.566(5) . ?
P2 F1 1.587(3) . ?
P2 F5 1.589(4) . ?
N1 C5 1.486(3) . ?
N1 H1A 0.9000 . ?
N1 H1B 0.9000 . ?
N2 C6 1.483(3) . ?
N2 H2A 0.9000 . ?
N2 H2B 0.9000 . ?
N3 C7 1.482(3) . ?
N3 H3A 0.9000 . ?
N3 H3B 0.9000 . ?
N4 C8 1.491(4) . ?
N4 H4A 0.9000 . ?
N4 H4B 0.9000 . ?
N5 C9 1.482(4) . ?
N5 H5A 0.9000 . ?
N5 H5B 0.9000 . ?
C1 H1C 0.9600 . ?
C1 H1D 0.9600 . ?
C1 H1E 0.9600 . ?
C2 H2C 0.9600 . ?
C2 H2D 0.9600 . ?
C2 H2E 0.9600 . ?
C3 C4 1.530(5) . ?
C3 H3C 0.9700 . ?
C3 H3D 0.9700 . ?
C4 C5 1.510(5) . ?
C4 H4C 0.9700 . ?
C4 H4D 0.9700 . ?
C5 H5C 0.9700 . ?
C5 H5D 0.9700 . ?
C6 C7 1.508(4) . ?
C6 H6A 0.9700 . ?
C6 H6B 0.9700 . ?
C7 H7A 0.9700 . ?
C7 H7B 0.9700 . ?
C8 C9 1.504(5) . ?
C8 H8A 0.9700 . ?
C8 H8B 0.9700 . ?
C9 H9A 0.9700 . ?
C9 H9B 0.9700 . ?

loop_
_geom_torsion_atom_site_label_1
_geom_torsion_atom_site_label_2
_geom_torsion_atom_site_label_3
_geom_torsion_atom_site_label_4
_geom_torsion
_geom_torsion_site_symmetry_1
_geom_torsion_site_symmetry_2
_geom_torsion_site_symmetry_3
_geom_torsion_site_symmetry_4
_geom_torsion_publ_flag
N3 Co1 P1 C3 -125.74(17) . . . . ?
N4 Co1 P1 C3 142.14(17) . . . . ?
N1 Co1 P1 C3 -33.38(17) . . . . ?
N5 Co1 P1 C3 57.76(17) . . . . ?
N3 Co1 P1 C1 -9.44(18) . . . . ?
N4 Co1 P1 C1 -101.57(18) . . . . ?
N1 Co1 P1 C1 82.92(18) . . . . ?
N5 Co1 P1 C1 174.06(18) . . . . ?
N3 Co1 P1 C2 113.1(2) . . . . ?
N4 Co1 P1 C2 20.9(2) . . . . ?
N1 Co1 P1 C2 -154.6(2) . . . . ?
N5 Co1 P1 C2 -63.4(2) . . . . ?
N3 Co1 N1 C5 136.5(2) . . . . ?
N5 Co1 N1 C5 -47.2(2) . . . . ?
N2 Co1 N1 C5 -140.1(2) . . . . ?
P1 Co1 N1 C5 47.4(2) . . . . ?
N3 Co1 N2 C6 17.88(18) . . . . ?
N4 Co1 N2 C6 110.32(18) . . . . ?
N1 Co1 N2 C6 -74.81(18) . . . . ?
N5 Co1 N2 C6 -165.81(18) . . . . ?
N4 Co1 N3 C7 -77.68(19) . . . . ?
N1 Co1 N3 C7 97.01(19) . . . . ?
N2 Co1 N3 C7 10.00(18) . . . . ?
P1 Co1 N3 C7 -173.08(18) . . . . ?
N3 Co1 N4 C8 160.20(19) . . . . ?
N5 Co1 N4 C8 -16.44(19) . . . . ?
N2 Co1 N4 C8 76.8(2) . . . . ?
P1 Co1 N4 C8 -110.48(19) . . . . ?
N4 Co1 N5 C9 -10.3(2) . . . . ?
N1 Co1 N5 C9 174.7(2) . . . . ?
N2 Co1 N5 C9 -98.0(2) . . . . ?
P1 Co1 N5 C9 84.6(2) . . . . ?
C1 P1 C3 C4 -75.0(3) . . . . ?
C2 P1 C3 C4 177.0(3) . . . . ?
Co1 P1 C3 C4 48.4(3) . . . . ?
P1 C3 C4 C5 -63.6(4) . . . . ?
Co1 N1 C5 C4 -69.9(3) . . . . ?
C3 C4 C5 N1 71.0(4) . . . . ?
Co1 N2 C6 C7 -41.3(3) . . . . ?
Co1 N3 C7 C6 -35.4(3) . . . . ?
N2 C6 C7 N3 49.7(3) . . . . ?
Co1 N4 C8 C9 39.5(3) . . . . ?
Co1 N5 C9 C8 34.4(3) . . . . ?
N4 C8 C9 N5 -47.6(3) . . . . ?
